data_4109564
loop_
_publ_author_name
'Alicea A. Leitch'
'Robert W. Reed'
'Craig M. Robertson'
'James F. Britten'
'Xueyang Yu'
'Richard A. Secco'
'Richard T. Oakley'

_publ_contact_author 'Professor Richard Oakley'
_publ_contact_author_email oakley@uwaterloo.ca
_publ_section_title
;
 An Alternating \p-Stacked Bisdithiazolyl Radical Conductor
;
_journal_name_full 'Journal of the American Chemical Society'
_journal_page_first 7903
_journal_page_last 7914
_journal_paper_doi 10.1021/ja071218p
_journal_volume 129
_journal_year 2007
_chemical_formula_moiety 'C5 H3 N4 S4'
_chemical_formula_sum 'C5 H3 N4 S4'
_chemical_formula_weight 247.35
_chemical_name_systematic
; 
 ? 
;
_space_group_IT_number 56
_symmetry_cell_setting orthorhombic
_symmetry_space_group_name_Hall '-P 2ab 2ac'
_symmetry_space_group_name_H-M 'P c c n'
_atom_sites_solution_hydrogens geom
_atom_sites_solution_primary direct
_atom_sites_solution_secondary difmap
_audit_creation_method SHELXL-97
_cell_angle_alpha 90.00
_cell_angle_beta 90.00
_cell_angle_gamma 90.00
_cell_formula_units_Z 8
_cell_length_a 6.5456(6)
_cell_length_b 9.2558(8)
_cell_length_c 27.040(2)
_cell_measurement_reflns_used 3022
_cell_measurement_temperature 123(2)
_cell_measurement_theta_max 64.85
_cell_measurement_theta_min 3.27
_cell_volume 1638.2(2)
_computing_cell_refinement 'Bruker SMART'
_computing_data_collection 'Bruker SMART'
_computing_data_reduction 'Bruker SAINT'
_computing_molecular_graphics 'Bruker SHELXTL'
_computing_publication_material 'Bruker SHELXTL'
_computing_structure_refinement 'SHELXL-97 (Sheldrick, 1997)'
_computing_structure_solution 'SHELXS-97 (Sheldrick, 1990)'
_diffrn_ambient_temperature 123(2)
_diffrn_measured_fraction_theta_full 0.999
_diffrn_measured_fraction_theta_max 0.999
_diffrn_measurement_device_type 'CCD area detector'
_diffrn_measurement_method 'phi and omega scans'
_diffrn_radiation_monochromator 'cross-coupled parallel focusing mirrors'
_diffrn_radiation_source 'rotating anode'
_diffrn_radiation_type CuK\a
_diffrn_radiation_wavelength 1.54178
_diffrn_reflns_av_R_equivalents 0.0415
_diffrn_reflns_av_sigmaI/netI 0.0371
_diffrn_reflns_limit_h_max 6
_diffrn_reflns_limit_h_min -7
_diffrn_reflns_limit_k_max 10
_diffrn_reflns_limit_k_min -9
_diffrn_reflns_limit_l_max 31
_diffrn_reflns_limit_l_min -29
_diffrn_reflns_number 7451
_diffrn_reflns_theta_full 65.04
_diffrn_reflns_theta_max 65.04
_diffrn_reflns_theta_min 3.27
_exptl_absorpt_coefficient_mu 10.266
_exptl_absorpt_correction_T_max 0.90
_exptl_absorpt_correction_T_min 0.35
_exptl_absorpt_correction_type multi-scan
_exptl_absorpt_process_details sadabs
_exptl_crystal_colour bronze
_exptl_crystal_density_diffrn 2.006
_exptl_crystal_description plate
_exptl_crystal_F_000 1000
_exptl_crystal_size_max 0.27
_exptl_crystal_size_mid 0.09
_exptl_crystal_size_min 0.01
_refine_diff_density_max 0.970
_refine_diff_density_min -0.407
_refine_diff_density_rms 0.113
_refine_ls_extinction_method none
_refine_ls_goodness_of_fit_ref 1.208
_refine_ls_hydrogen_treatment refall
_refine_ls_matrix_type full
_refine_ls_number_parameters 130
_refine_ls_number_reflns 1399
_refine_ls_number_restraints 0
_refine_ls_restrained_S_all 1.208
_refine_ls_R_factor_all 0.0625
_refine_ls_R_factor_gt 0.0570
_refine_ls_shift/su_max 0.001
_refine_ls_shift/su_mean 0.000
_refine_ls_structure_factor_coef Fsqd
_refine_ls_weighting_details 'calc w=1/[\s^2^(Fo^2^)+(0.0635P)^2^+7.2580P] where P=(Fo^2^+2Fc^2^)/3'
_refine_ls_weighting_scheme calc
_refine_ls_wR_factor_gt 0.1617
_refine_ls_wR_factor_ref 0.1654
_reflns_number_gt 1219
_reflns_number_total 1399
_reflns_threshold_expression >2sigma(I)
_cod_data_source_file ja071218psi20070222_084141.cif
_cod_data_source_block ltnew
_cod_original_sg_symbol_Hall '-P 2ab 2ac '
_cod_database_code 4109564

loop_
_symmetry_equiv_pos_as_xyz
'x, y, z'
'-x+1/2, -y+1/2, z'
'-x, y+1/2, -z+1/2'
'x+1/2, -y, -z+1/2'
'-x, -y, -z'
'x-1/2, y-1/2, -z'
'x, -y-1/2, z-1/2'
'-x-1/2, y, z-1/2'

loop_
_atom_site_label
_atom_site_type_symbol
_atom_site_fract_x
_atom_site_fract_y
_atom_site_fract_z
_atom_site_U_iso_or_equiv
_atom_site_adp_type
_atom_site_occupancy
_atom_site_symmetry_multiplicity
_atom_site_calc_flag
S1 S 0.0253(2) 0.55000(13) 0.20037(5) 0.0328(4) Uani 1 1 d
S2 S 0.0135(2) 0.35565(13) 0.23893(5) 0.0293(4) Uani 1 1 d
S4 S -0.0151(2) -0.13666(13) 0.13407(5) 0.0307(4) Uani 1 1 d
S3 S -0.0074(2) -0.12185(13) 0.05667(5) 0.0290(4) Uani 1 1 d
N1 N 0.0220(7) 0.4854(5) 0.14282(16) 0.0295(11) Uani 1 1 d
N4 N -0.0018(6) 0.1128(5) 0.18470(16) 0.0259(10) Uani 1 1 d
C4 C -0.0018(7) 0.1265(5) 0.09400(19) 0.0234(12) Uani 1 1 d
C1 C 0.0110(7) 0.3457(5) 0.14087(19) 0.0230(11) Uani 1 1 d
N2 N 0.0025(6) 0.2756(4) 0.09537(14) 0.0213(9) Uani 1 1 d
C5 C 0.0013(9) 0.3594(6) 0.0493(2) 0.0261(12) Uani 1 1 d
N3 N -0.0028(6) 0.0583(5) 0.05168(15) 0.0239(10) Uani 1 1 d
C2 C 0.0074(7) 0.2569(6) 0.18415(18) 0.0228(11) Uani 1 1 d
C3 C -0.0051(7) 0.0497(5) 0.14050(19) 0.0230(11) Uani 1 1 d
H3A H -0.008(9) 0.452(9) 0.060(3) 0.06(2) Uiso 1 1 d
H2A H 0.119(12) 0.357(7) 0.033(3) 0.07(2) Uiso 1 1 d
H1A H -0.103(12) 0.344(8) 0.031(3) 0.07(2) Uiso 1 1 d

loop_
_atom_site_aniso_label
_atom_site_aniso_U_11
_atom_site_aniso_U_22
_atom_site_aniso_U_33
_atom_site_aniso_U_23
_atom_site_aniso_U_13
_atom_site_aniso_U_12
S1 0.0610(10) 0.0158(7) 0.0216(7) -0.0017(5) 0.0020(6) 0.0023(6)
S2 0.0529(9) 0.0161(7) 0.0189(7) -0.0013(4) 0.0037(5) 0.0008(5)
S4 0.0521(9) 0.0158(7) 0.0242(7) -0.0017(5) 0.0014(5) -0.0031(5)
S3 0.0457(9) 0.0186(7) 0.0228(7) -0.0045(5) -0.0006(5) -0.0021(5)
N1 0.046(3) 0.019(2) 0.023(2) -0.0018(17) 0.0006(18) 0.0020(19)
N4 0.036(3) 0.019(2) 0.023(2) 0.0000(18) 0.0027(17) -0.0020(17)
C4 0.023(3) 0.022(3) 0.024(3) -0.0030(19) 0.0001(19) -0.002(2)
C1 0.025(3) 0.022(3) 0.022(3) -0.0002(19) 0.0008(18) -0.0024(19)
N2 0.026(2) 0.018(2) 0.019(2) 0.0010(15) 0.0015(16) 0.0015(16)
C5 0.034(3) 0.021(3) 0.023(3) 0.002(2) 0.001(2) 0.002(2)
N3 0.029(2) 0.020(2) 0.022(2) -0.0052(17) 0.0013(16) -0.0039(17)
C2 0.028(3) 0.020(3) 0.021(2) -0.003(2) -0.0003(19) 0.0033(19)
C3 0.026(3) 0.018(3) 0.025(3) 0.000(2) -0.0038(19) -0.002(2)

loop_
_atom_type_symbol
_atom_type_description
_atom_type_scat_dispersion_real
_atom_type_scat_dispersion_imag
_atom_type_scat_source
C C 0.0181 0.0091 'International Tables Vol C Tables 4.2.6.8 and 6.1.1.4'
H H 0.0000 0.0000 'International Tables Vol C Tables 4.2.6.8 and 6.1.1.4'
N N 0.0311 0.0180 'International Tables Vol C Tables 4.2.6.8 and 6.1.1.4'
S S 0.3331 0.5567 'International Tables Vol C Tables 4.2.6.8 and 6.1.1.4'

loop_
_geom_angle_atom_site_label_1
_geom_angle_atom_site_label_2
_geom_angle_atom_site_label_3
_geom_angle
N1 S1 S2 99.04(17)
C2 S2 S1 91.62(18)
C3 S4 S3 91.95(18)
N3 S3 S4 98.39(16)
C1 N1 S1 113.4(4)
C3 N4 C2 115.4(4)
N3 C4 N2 120.4(4)
N3 C4 C3 121.6(4)
N2 C4 C3 118.0(4)
N1 C1 N2 120.2(5)
N1 C1 C2 122.8(5)
N2 C1 C2 117.0(4)
C4 N2 C1 119.4(4)
C4 N2 C5 120.3(4)
C1 N2 C5 120.3(4)
N2 C5 H3A 103(5)
N2 C5 H2A 114(5)
H3A C5 H2A 104(6)
N2 C5 H1A 114(5)
H3A C5 H1A 107(6)
H2A C5 H1A 113(8)
C4 N3 S3 114.2(4)
N4 C2 C1 125.7(4)
N4 C2 S2 121.1(4)
C1 C2 S2 113.2(4)
N4 C3 C4 124.4(4)
N4 C3 S4 121.8(4)
C4 C3 S4 113.7(4)

loop_
_geom_bond_atom_site_label_1
_geom_bond_atom_site_label_2
_geom_bond_distance
S1 N1 1.667(5)
S1 S2 2.0806(18)
S2 C2 1.741(5)
S4 C3 1.734(5)
S4 S3 2.0981(19)
S3 N3 1.674(4)
N1 C1 1.296(7)
N4 C3 1.331(7)
N4 C2 1.335(7)
C4 N3 1.306(6)
C4 N2 1.381(6)
C4 C3 1.445(7)
C1 N2 1.392(7)
C1 C2 1.430(7)
N2 C5 1.467(7)
C5 H3A 0.91(8)
C5 H2A 0.89(8)
C5 H1A 0.86(8)

loop_
_geom_torsion_atom_site_label_1
_geom_torsion_atom_site_label_2
_geom_torsion_atom_site_label_3
_geom_torsion_atom_site_label_4
_geom_torsion
N1 S1 S2 C2 -0.2(2)
C3 S4 S3 N3 -1.4(2)
S2 S1 N1 C1 0.9(4)
S1 N1 C1 N2 178.6(3)
S1 N1 C1 C2 -1.5(6)
N3 C4 N2 C1 -177.7(4)
C3 C4 N2 C1 2.3(6)
N3 C4 N2 C5 1.4(7)
C3 C4 N2 C5 -178.6(4)
N1 C1 N2 C4 177.7(4)
C2 C1 N2 C4 -2.2(6)
N1 C1 N2 C5 -1.4(7)
C2 C1 N2 C5 178.7(4)
N2 C4 N3 S3 179.8(3)
C3 C4 N3 S3 -0.2(6)
S4 S3 N3 C4 1.1(4)
C3 N4 C2 C1 0.9(8)
C3 N4 C2 S2 -179.8(3)
N1 C1 C2 N4 -179.3(5)
N2 C1 C2 N4 0.6(7)
N1 C1 C2 S2 1.3(6)
N2 C1 C2 S2 -178.8(3)
S1 S2 C2 N4 -179.9(4)
S1 S2 C2 C1 -0.5(4)
C2 N4 C3 C4 -0.7(7)
C2 N4 C3 S4 179.6(4)
N3 C4 C3 N4 179.1(5)
N2 C4 C3 N4 -0.8(7)
N3 C4 C3 S4 -1.1(6)
N2 C4 C3 S4 178.9(3)
S3 S4 C3 N4 -178.8(4)
S3 S4 C3 C4 1.5(3)
